data_4069912
loop_
_publ_author_name
'Luo, Ding'
'Li, Yongxin'
'Tan, Kien-Wee'
'Leung, Pak-Hing'

_publ_section_title
;
 Stepwise Functionalization of Two Alkyne Moieties in a Dialkynylphosphine
 Complex Leading to the Formation of a Bifunctionalized Phosphine Complex
 Bearing a Stereogenic Center at Phosphorus
;
_journal_issue 21
_journal_name_full Organometallics
_journal_page_first 6266
_journal_paper_doi 10.1021/om900502a
_journal_volume 28
_journal_year 2009
_chemical_formula_sum 'C40 H42 Cl4 F6 N P3 Pd Ru'
_chemical_formula_weight 1092.93
_chemical_name_systematic
;

 ?

;
_space_group_IT_number 14
_symmetry_cell_setting monoclinic
_symmetry_space_group_name_Hall '-P 2ybc'
_symmetry_space_group_name_H-M 'P 1 21/c 1'
_atom_sites_solution_hydrogens geom
_atom_sites_solution_primary direct
_atom_sites_solution_secondary difmap
_audit_creation_method SHELXL-97
_cell_angle_alpha 90.00
_cell_angle_beta 99.573(2)
_cell_angle_gamma 90.00
_cell_formula_units_Z 4
_cell_length_a 12.5082(4)
_cell_length_b 16.1261(5)
_cell_length_c 21.6743(7)
_cell_measurement_reflns_used 9053
_cell_measurement_temperature 173(2)
_cell_measurement_theta_max 30.28
_cell_measurement_theta_min 2.29
_cell_volume 4311.0(2)
_computing_cell_refinement 'Bruker SMART'
_computing_data_collection 'Bruker SMART'
_computing_data_reduction 'Bruker SAINT'
_computing_molecular_graphics 'Bruker SHELXTL'
_computing_publication_material 'Bruker SHELXTL'
_computing_structure_refinement 'SHELXL-97 (Sheldrick, 1997)'
_computing_structure_solution 'SHELXS-97 (Sheldrick, 1990)'
_diffrn_ambient_temperature 173(2)
_diffrn_measured_fraction_theta_full 0.996
_diffrn_measured_fraction_theta_max 0.996
_diffrn_measurement_device_type 'CCD area detector'
_diffrn_measurement_method 'phi and omega scans'
_diffrn_radiation_monochromator graphite
_diffrn_radiation_source 'fine-focus sealed tube'
_diffrn_radiation_type MoK\a
_diffrn_radiation_wavelength 0.71073
_diffrn_reflns_av_R_equivalents 0.0469
_diffrn_reflns_av_sigmaI/netI 0.0491
_diffrn_reflns_limit_h_max 17
_diffrn_reflns_limit_h_min -17
_diffrn_reflns_limit_k_max 23
_diffrn_reflns_limit_k_min -20
_diffrn_reflns_limit_l_max 30
_diffrn_reflns_limit_l_min -30
_diffrn_reflns_number 53722
_diffrn_reflns_theta_full 30.52
_diffrn_reflns_theta_max 30.52
_diffrn_reflns_theta_min 2.08
_exptl_absorpt_coefficient_mu 1.184
_exptl_absorpt_correction_T_max 0.8424
_exptl_absorpt_correction_T_min 0.7178
_exptl_absorpt_correction_type multi-scan
_exptl_crystal_colour brown
_exptl_crystal_density_diffrn 1.684
_exptl_crystal_density_method 'not measured'
_exptl_crystal_description fragment
_exptl_crystal_F_000 2184
_exptl_crystal_size_max 0.30
_exptl_crystal_size_mid 0.20
_exptl_crystal_size_min 0.15
_refine_diff_density_max 1.718
_refine_diff_density_min -1.070
_refine_diff_density_rms 0.119
_refine_ls_extinction_method none
_refine_ls_goodness_of_fit_ref 1.033
_refine_ls_hydrogen_treatment constr
_refine_ls_matrix_type full
_refine_ls_number_parameters 528
_refine_ls_number_reflns 13122
_refine_ls_number_restraints 1
_refine_ls_restrained_S_all 1.033
_refine_ls_R_factor_all 0.0637
_refine_ls_R_factor_gt 0.0429
_refine_ls_shift/su_max 0.002
_refine_ls_shift/su_mean 0.000
_refine_ls_structure_factor_coef Fsqd
_refine_ls_weighting_details 'calc w=1/[\s^2^(Fo^2^)+(0.0513P)^2^+8.0939P] where P=(Fo^2^+2Fc^2^)/3'
_refine_ls_weighting_scheme calc
_refine_ls_wR_factor_gt 0.1076
_refine_ls_wR_factor_ref 0.1240
_reflns_number_gt 9923
_reflns_number_total 13122
_reflns_threshold_expression >2sigma(I)
_cod_data_source_file om900502a_si_001.cif
_cod_data_source_block leung199
_cod_depositor_comments
;
The following automatic conversions were performed:

'_symmetry_cell_setting' value 'Monoclinic' changed to 'monoclinic'
according to /home/saulius/struct/CIF-dictionaries/cif_core.dic
dictionary named 'cif_core.dic' version 2.4.2 from 2011-04-26.

Automatic conversion script
Id: cif_fix_values 1715 2011-07-08 13:25:40Z adriana 
;
_cod_original_sg_symbol_H-M P2(1)/c
_cod_database_code 4069912

loop_
_symmetry_equiv_pos_as_xyz
'x, y, z'
'-x, y+1/2, -z+1/2'
'-x, -y, -z'
'x, -y-1/2, z-1/2'

loop_
_atom_site_label
_atom_site_type_symbol
_atom_site_fract_x
_atom_site_fract_y
_atom_site_fract_z
_atom_site_U_iso_or_equiv
_atom_site_adp_type
_atom_site_occupancy
_atom_site_symmetry_multiplicity
_atom_site_calc_flag
_atom_site_refinement_flags
_atom_site_disorder_assembly
_atom_site_disorder_group
Pd1 Pd 0.224316(19) 0.930731(16) 0.403060(11) 0.02364(7) Uani 1 1 d . . .
Ru1 Ru 0.152191(19) 0.686207(17) 0.296474(11) 0.02262(7) Uani 1 1 d . . .
N1 N 0.1938(2) 0.90707(19) 0.49910(13) 0.0282(6) Uani 1 1 d . . .
Cl1 Cl 0.19430(7) 0.68547(6) 0.19233(4) 0.03124(18) Uani 1 1 d . . .
Cl2 Cl 0.08012(9) 1.02313(8) 0.38696(5) 0.0577(3) Uani 1 1 d . . .
P1 P 0.28317(6) 0.78682(5) 0.31524(3) 0.02060(15) Uani 1 1 d . . .
P2 P 0.30392(7) 0.60569(5) 0.32550(4) 0.02428(17) Uani 1 1 d . . .
P3 P 0.23024(8) 0.22501(7) 0.06941(5) 0.0378(2) Uani 1 1 d . . .
C1 C 0.0464(4) 0.6052(4) 0.3442(3) 0.0641(16) Uani 1 1 d . . .
H1 H 0.0763 0.5521 0.3638 0.077 Uiso 1 1 calc R . .
C2 C 0.0021(3) 0.6065(3) 0.2802(3) 0.0560(13) Uani 1 1 d . . .
H2 H 0.0001 0.5548 0.2546 0.067 Uiso 1 1 calc R . .
C3 C -0.0236(3) 0.6823(3) 0.2516(2) 0.0488(12) Uani 1 1 d . . .
H3 H -0.0417 0.6842 0.2050 0.059 Uiso 1 1 calc R . .
C4 C -0.0067(3) 0.7563(3) 0.2840(2) 0.0459(10) Uani 1 1 d . . .
H4 H -0.0141 0.8100 0.2607 0.055 Uiso 1 1 calc R . .
C5 C 0.0409(3) 0.7546(3) 0.3473(2) 0.0512(12) Uani 1 1 d . . .
H5 H 0.0655 0.8077 0.3690 0.061 Uiso 1 1 calc R . .
C6 C 0.0667(3) 0.6795(4) 0.3777(2) 0.0609(16) Uani 1 1 d . . .
H6 H 0.1090 0.6788 0.4212 0.073 Uiso 1 1 calc R . .
C7 C 0.3043(3) 0.5012(2) 0.29374(18) 0.0346(8) Uani 1 1 d . . .
C8 C 0.2363(3) 0.4804(3) 0.23837(19) 0.0392(8) Uani 1 1 d . . .
H8 H 0.1875 0.5203 0.2173 0.047 Uiso 1 1 calc R . .
C9 C 0.2404(4) 0.4006(3) 0.2140(2) 0.0512(11) Uani 1 1 d . . .
H9 H 0.1941 0.3860 0.1763 0.061 Uiso 1 1 calc R . .
C10 C 0.3113(5) 0.3428(3) 0.2445(3) 0.0656(14) Uani 1 1 d . . .
H10 H 0.3138 0.2886 0.2276 0.079 Uiso 1 1 calc R . .
C11 C 0.3788(5) 0.3630(3) 0.2994(3) 0.0711(17) Uani 1 1 d . . .
H11 H 0.4277 0.3229 0.3202 0.085 Uiso 1 1 calc R . .
C12 C 0.3750(4) 0.4418(3) 0.3241(2) 0.0576(13) Uani 1 1 d . . .
H12 H 0.4211 0.4556 0.3622 0.069 Uiso 1 1 calc R . .
C13 C 0.3455(3) 0.5920(2) 0.40991(16) 0.0288(7) Uani 1 1 d . . .
C14 C 0.2887(3) 0.5362(3) 0.44160(19) 0.0451(10) Uani 1 1 d . . .
H14 H 0.2336 0.5024 0.4188 0.054 Uiso 1 1 calc R . .
C15 C 0.3123(4) 0.5297(3) 0.5063(2) 0.0563(13) Uani 1 1 d . . .
H15 H 0.2737 0.4914 0.5276 0.068 Uiso 1 1 calc R . .
C16 C 0.3918(4) 0.5791(3) 0.53943(19) 0.0524(12) Uani 1 1 d . . .
H16 H 0.4057 0.5761 0.5838 0.063 Uiso 1 1 calc R . .
C17 C 0.4512(3) 0.6326(3) 0.50901(17) 0.0413(9) Uani 1 1 d . . .
H17 H 0.5075 0.6650 0.5321 0.050 Uiso 1 1 calc R . .
C18 C 0.4279(3) 0.6388(2) 0.44394(16) 0.0304(7) Uani 1 1 d . . .
H18 H 0.4689 0.6755 0.4227 0.037 Uiso 1 1 calc R . .
C19 C 0.5186(3) 0.6138(3) 0.29268(19) 0.0398(9) Uani 1 1 d . . .
H19A H 0.5736 0.6529 0.2833 0.060 Uiso 1 1 calc R . .
H19B H 0.5005 0.5748 0.2578 0.060 Uiso 1 1 calc R . .
H19C H 0.5469 0.5831 0.3310 0.060 Uiso 1 1 calc R . .
C20 C 0.4170(3) 0.6613(2) 0.30194(14) 0.0253(6) Uani 1 1 d . . .
C21 C 0.4083(2) 0.7423(2) 0.29867(14) 0.0247(6) Uani 1 1 d . . .
H21 H 0.4649 0.7760 0.2881 0.030 Uiso 1 1 calc R . .
C22 C 0.2621(2) 0.8848(2) 0.27603(14) 0.0236(6) Uani 1 1 d . . .
C23 C 0.2705(3) 0.8952(2) 0.21304(15) 0.0304(7) Uani 1 1 d . . .
H23 H 0.2837 0.8490 0.1881 0.036 Uiso 1 1 calc R . .
C24 C 0.2591(3) 0.9749(2) 0.18743(16) 0.0341(8) Uani 1 1 d . . .
H24 H 0.2634 0.9832 0.1445 0.041 Uiso 1 1 calc R . .
C25 C 0.2418(3) 1.0409(2) 0.22424(17) 0.0323(8) Uani 1 1 d . . .
H25 H 0.2358 1.0949 0.2066 0.039 Uiso 1 1 calc R . .
C26 C 0.2328(2) 1.0306(2) 0.28669(16) 0.0276(7) Uani 1 1 d . . .
H26 H 0.2212 1.0775 0.3113 0.033 Uiso 1 1 calc R . .
C27 C 0.2407(2) 0.9516(2) 0.31361(14) 0.0241(6) Uani 1 1 d . . .
C28 C 0.3136(2) 0.8199(2) 0.39692(14) 0.0219(6) Uani 1 1 d . . .
H28 H 0.2967 0.7762 0.4266 0.026 Uiso 1 1 calc R . .
C29 C 0.3966(2) 0.87306(19) 0.42405(14) 0.0219(6) Uani 1 1 d . . .
C30 C 0.4699(3) 0.9176(2) 0.38548(15) 0.0265(6) Uani 1 1 d . . .
H30A H 0.5332 0.8828 0.3825 0.040 Uiso 1 1 calc R . .
H30B H 0.4940 0.9703 0.4056 0.040 Uiso 1 1 calc R . .
H30C H 0.4299 0.9283 0.3434 0.040 Uiso 1 1 calc R . .
C31 C 0.4412(3) 0.8669(2) 0.49303(14) 0.0240(6) Uani 1 1 d . . .
C32 C 0.5543(3) 0.8737(2) 0.51005(15) 0.0286(7) Uani 1 1 d . . .
H32 H 0.5968 0.8860 0.4787 0.034 Uiso 1 1 calc R . .
C33 C 0.6057(3) 0.8632(2) 0.57125(17) 0.0362(8) Uani 1 1 d . . .
H33 H 0.6825 0.8659 0.5810 0.043 Uiso 1 1 calc R . .
C34 C 0.5459(3) 0.8487(3) 0.61793(16) 0.0370(8) Uani 1 1 d . . .
H34 H 0.5805 0.8436 0.6602 0.044 Uiso 1 1 calc R . .
C35 C 0.4348(3) 0.8416(2) 0.60235(16) 0.0346(8) Uani 1 1 d . . .
H35 H 0.3937 0.8308 0.6346 0.041 Uiso 1 1 calc R . .
C36 C 0.3804(3) 0.8498(2) 0.54094(15) 0.0278(7) Uani 1 1 d . . .
C37 C 0.2592(3) 0.8379(2) 0.53137(15) 0.0288(7) Uani 1 1 d . . .
H37A H 0.2411 0.7866 0.5068 0.035 Uiso 1 1 calc R . .
H37B H 0.2374 0.8295 0.5728 0.035 Uiso 1 1 calc R . .
C38 C 0.2178(3) 0.9837(2) 0.53668(18) 0.0383(8) Uani 1 1 d . . .
H38A H 0.1746 1.0297 0.5161 0.057 Uiso 1 1 calc R . .
H38B H 0.2951 0.9970 0.5403 0.057 Uiso 1 1 calc R . .
H38C H 0.1997 0.9752 0.5785 0.057 Uiso 1 1 calc R . .
C39 C 0.0783(3) 0.8851(3) 0.49865(18) 0.0379(9) Uani 1 1 d . . .
H39A H 0.0650 0.8801 0.5418 0.057 Uiso 1 1 calc R . .
H39B H 0.0621 0.8322 0.4768 0.057 Uiso 1 1 calc R . .
H39C H 0.0317 0.9286 0.4770 0.057 Uiso 1 1 calc R . .
C40 C 0.001(3) 0.1553(16) 0.9025(13) 0.140(16) Uani 0.495(12) 1 d PD A 1
H40A H -0.0630 0.1805 0.8763 0.168 Uiso 0.495(12) 1 calc PR A 1
H40B H 0.0348 0.1980 0.9324 0.168 Uiso 0.495(12) 1 calc PR A 1
Cl3 Cl -0.0402(7) 0.0743(8) 0.9434(2) 0.136(4) Uani 0.495(12) 1 d PD A 1
C40A C 0.003(2) 0.1869(13) 0.9101(9) 0.065(4) Uani 0.505(12) 1 d P A 2
H40C H 0.0546 0.2131 0.9441 0.078 Uiso 0.505(12) 1 calc PR A 2
H40D H -0.0350 0.2323 0.8846 0.078 Uiso 0.505(12) 1 calc PR A 2
Cl3A Cl -0.0928(5) 0.1345(4) 0.94458(16) 0.087(2) Uani 0.505(12) 1 d P A 2
Cl4 Cl 0.0829(2) 0.12957(16) 0.86026(10) 0.1434(11) Uani 1 1 d . . .
F1 F 0.2723(7) 0.1362(3) 0.0829(3) 0.187(3) Uani 1 1 d . . .
F2 F 0.3435(4) 0.2584(4) 0.09744(19) 0.155(3) Uani 1 1 d . . .
F3 F 0.1942(8) 0.3121(4) 0.0616(3) 0.234(5) Uani 1 1 d . . .
F4 F 0.1215(4) 0.1889(6) 0.04344(19) 0.206(4) Uani 1 1 d . . .
F5 F 0.2604(3) 0.2231(3) 0.00234(15) 0.1040(14) Uani 1 1 d . . .
F6 F 0.2020(2) 0.2237(2) 0.13865(13) 0.0633(8) Uani 1 1 d . . .

loop_
_atom_site_aniso_label
_atom_site_aniso_U_11
_atom_site_aniso_U_22
_atom_site_aniso_U_33
_atom_site_aniso_U_23
_atom_site_aniso_U_13
_atom_site_aniso_U_12
Pd1 0.02197(12) 0.02923(14) 0.02063(11) -0.00038(9) 0.00621(8) 0.00612(9)
Ru1 0.01755(11) 0.03100(15) 0.01937(12) -0.00198(9) 0.00322(8) -0.00103(9)
N1 0.0251(13) 0.0379(16) 0.0235(13) -0.0040(11) 0.0093(10) 0.0018(11)
Cl1 0.0322(4) 0.0431(5) 0.0186(3) -0.0035(3) 0.0048(3) -0.0005(3)
Cl2 0.0527(6) 0.0811(9) 0.0441(6) 0.0159(5) 0.0219(5) 0.0445(6)
P1 0.0191(3) 0.0261(4) 0.0170(3) -0.0009(3) 0.0045(3) 0.0006(3)
P2 0.0233(4) 0.0253(4) 0.0235(4) -0.0026(3) 0.0016(3) 0.0005(3)
P3 0.0328(5) 0.0436(6) 0.0382(5) 0.0010(4) 0.0091(4) -0.0038(4)
C1 0.030(2) 0.073(4) 0.095(4) 0.045(3) 0.029(2) 0.007(2)
C2 0.0218(18) 0.059(3) 0.089(4) -0.023(3) 0.017(2) -0.0142(18)
C3 0.0182(16) 0.090(4) 0.037(2) -0.009(2) -0.0006(14) -0.0046(19)
C4 0.0214(16) 0.059(3) 0.060(3) 0.012(2) 0.0135(17) 0.0090(17)
C5 0.0314(19) 0.073(3) 0.055(3) -0.028(2) 0.0258(19) -0.010(2)
C6 0.0252(18) 0.132(5) 0.028(2) 0.007(3) 0.0120(15) -0.006(2)
C7 0.0347(18) 0.0271(18) 0.041(2) -0.0066(15) 0.0045(15) 0.0000(14)
C8 0.043(2) 0.035(2) 0.039(2) -0.0070(16) 0.0032(16) -0.0022(16)
C9 0.058(3) 0.045(3) 0.049(2) -0.020(2) 0.003(2) -0.008(2)
C10 0.074(3) 0.038(3) 0.081(4) -0.020(3) 0.004(3) 0.007(2)
C11 0.080(4) 0.034(2) 0.089(4) -0.014(3) -0.018(3) 0.017(2)
C12 0.059(3) 0.040(2) 0.063(3) -0.013(2) -0.018(2) 0.011(2)
C13 0.0248(15) 0.0328(18) 0.0274(16) 0.0031(13) 0.0005(12) 0.0015(13)
C14 0.043(2) 0.051(3) 0.038(2) 0.0099(18) -0.0023(17) -0.0135(19)
C15 0.053(3) 0.073(3) 0.041(2) 0.025(2) 0.003(2) -0.009(2)
C16 0.047(2) 0.083(4) 0.0249(18) 0.012(2) -0.0006(16) -0.004(2)
C17 0.0361(19) 0.055(3) 0.0293(18) -0.0013(17) -0.0059(15) 0.0005(18)
C18 0.0300(16) 0.0313(18) 0.0287(16) 0.0044(13) 0.0010(13) 0.0026(14)
C19 0.0284(17) 0.047(2) 0.047(2) -0.0028(18) 0.0129(16) 0.0097(16)
C20 0.0312(16) 0.0272(16) 0.0183(14) -0.0043(12) 0.0070(12) -0.0033(13)
C21 0.0185(13) 0.0369(18) 0.0198(14) -0.0024(12) 0.0066(11) 0.0013(12)
C22 0.0219(14) 0.0277(16) 0.0213(14) 0.0021(12) 0.0035(11) 0.0012(12)
C23 0.0315(17) 0.037(2) 0.0240(15) 0.0002(14) 0.0086(13) -0.0030(14)
C24 0.0339(18) 0.043(2) 0.0259(16) 0.0098(15) 0.0070(13) -0.0037(15)
C25 0.0231(15) 0.038(2) 0.0355(18) 0.0132(15) 0.0042(13) -0.0002(14)
C26 0.0198(14) 0.0304(18) 0.0319(17) 0.0036(13) 0.0020(12) 0.0042(12)
C27 0.0180(13) 0.0333(17) 0.0211(14) 0.0008(12) 0.0030(11) 0.0021(12)
C28 0.0231(14) 0.0242(16) 0.0186(13) -0.0019(11) 0.0038(11) 0.0031(11)
C29 0.0223(13) 0.0231(15) 0.0204(13) 0.0000(11) 0.0037(11) 0.0045(11)
C30 0.0236(14) 0.0313(18) 0.0249(15) 0.0032(13) 0.0048(12) -0.0004(12)
C31 0.0275(15) 0.0226(15) 0.0212(14) -0.0027(12) 0.0020(11) 0.0009(12)
C32 0.0278(15) 0.0308(18) 0.0266(16) -0.0040(13) 0.0026(12) 0.0007(13)
C33 0.0327(18) 0.042(2) 0.0308(18) -0.0057(15) -0.0047(14) 0.0024(15)
C34 0.046(2) 0.040(2) 0.0213(16) -0.0022(14) -0.0033(14) 0.0051(17)
C35 0.044(2) 0.039(2) 0.0209(15) 0.0019(14) 0.0038(14) 0.0023(16)
C36 0.0324(16) 0.0288(17) 0.0211(14) -0.0007(12) 0.0015(12) 0.0026(13)
C37 0.0322(16) 0.0354(19) 0.0210(15) 0.0008(13) 0.0104(12) -0.0004(14)
C38 0.043(2) 0.039(2) 0.0352(19) -0.0103(16) 0.0109(16) 0.0012(17)
C39 0.0242(16) 0.058(3) 0.0344(18) -0.0068(17) 0.0143(14) -0.0010(16)
C40 0.103(17) 0.27(4) 0.047(9) -0.02(2) 0.006(10) 0.06(3)
Cl3 0.119(5) 0.197(10) 0.089(3) -0.045(4) 0.012(3) -0.044(6)
C40A 0.073(9) 0.084(9) 0.034(8) -0.001(6) -0.007(6) 0.026(7)
Cl3A 0.091(3) 0.114(4) 0.0511(17) -0.0147(18) -0.0034(16) -0.025(3)
Cl4 0.205(3) 0.138(2) 0.0911(14) 0.0387(13) 0.0356(15) 0.105(2)
F1 0.383(11) 0.080(3) 0.118(4) -0.001(3) 0.098(5) 0.067(5)
F2 0.107(3) 0.287(7) 0.077(3) -0.020(3) 0.031(2) -0.124(4)
F3 0.440(13) 0.136(5) 0.136(5) 0.062(4) 0.078(7) 0.181(7)
F4 0.108(3) 0.454(12) 0.054(2) -0.019(4) 0.008(2) -0.162(5)
F5 0.108(3) 0.166(4) 0.0477(18) -0.015(2) 0.0386(18) -0.055(3)
F6 0.0669(18) 0.079(2) 0.0487(15) -0.0079(14) 0.0218(13) -0.0202(15)

loop_
_atom_type_symbol
_atom_type_description
_atom_type_scat_dispersion_real
_atom_type_scat_dispersion_imag
_atom_type_scat_source
C C 0.0033 0.0016 'International Tables Vol C Tables 4.2.6.8 and 6.1.1.4'
H H 0.0000 0.0000 'International Tables Vol C Tables 4.2.6.8 and 6.1.1.4'
N N 0.0061 0.0033 'International Tables Vol C Tables 4.2.6.8 and 6.1.1.4'
F F 0.0171 0.0103 'International Tables Vol C Tables 4.2.6.8 and 6.1.1.4'
P P 0.1023 0.0942 'International Tables Vol C Tables 4.2.6.8 and 6.1.1.4'
Cl Cl 0.1484 0.1585 'International Tables Vol C Tables 4.2.6.8 and 6.1.1.4'
Ru Ru -1.2594 0.8363 'International Tables Vol C Tables 4.2.6.8 and 6.1.1.4'
Pd Pd -0.9988 1.0072 'International Tables Vol C Tables 4.2.6.8 and 6.1.1.4'

loop_
_geom_angle_atom_site_label_1
_geom_angle_atom_site_label_2
_geom_angle_atom_site_label_3
_geom_angle
C27 Pd1 C28 86.63(12)
C27 Pd1 N1 175.94(11)
C28 Pd1 N1 95.09(11)
C27 Pd1 Cl2 87.08(9)
C28 Pd1 Cl2 159.18(9)
N1 Pd1 Cl2 90.04(8)
C27 Pd1 C29 90.90(11)
C28 Pd1 C29 36.33(11)
N1 Pd1 C29 92.66(10)
Cl2 Pd1 C29 163.64(9)
C5 Ru1 C6 36.7(2)
C5 Ru1 C1 65.8(2)
C6 Ru1 C1 36.8(2)
C5 Ru1 C3 65.04(16)
C6 Ru1 C3 77.02(16)
C1 Ru1 C3 64.69(18)
C5 Ru1 C2 77.59(17)
C6 Ru1 C2 66.14(19)
C1 Ru1 C2 36.5(2)
C3 Ru1 C2 35.78(18)
C5 Ru1 C4 36.52(17)
C6 Ru1 C4 65.66(18)
C1 Ru1 C4 76.77(17)
C3 Ru1 C4 35.63(17)
C2 Ru1 C4 64.77(18)
C5 Ru1 P1 92.80(12)
C6 Ru1 P1 108.62(15)
C1 Ru1 P1 142.44(18)
C3 Ru1 P1 135.52(14)
C2 Ru1 P1 169.39(13)
C4 Ru1 P1 104.79(12)
C5 Ru1 P2 134.89(14)
C6 Ru1 P2 103.95(14)
C1 Ru1 P2 93.93(12)
C3 Ru1 P2 143.57(14)
C2 Ru1 P2 110.42(14)
C4 Ru1 P2 169.49(11)
P1 Ru1 P2 79.52(3)
C5 Ru1 Cl1 136.56(15)
C6 Ru1 Cl1 163.67(12)
C1 Ru1 Cl1 132.24(18)
C3 Ru1 Cl1 86.87(11)
C2 Ru1 Cl1 99.08(14)
C4 Ru1 Cl1 102.46(12)
P1 Ru1 Cl1 84.74(3)
P2 Ru1 Cl1 87.38(3)
C38 N1 C39 108.1(3)
C38 N1 C37 108.7(3)
C39 N1 C37 106.5(3)
C38 N1 Pd1 108.8(2)
C39 N1 Pd1 110.8(2)
C37 N1 Pd1 113.84(19)
C22 P1 C21 108.61(15)
C22 P1 C28 101.07(15)
C21 P1 C28 105.10(14)
C22 P1 Ru1 119.67(11)
C21 P1 Ru1 107.45(12)
C28 P1 Ru1 113.95(11)
C20 P2 C7 107.41(16)
C20 P2 C13 103.59(15)
C7 P2 C13 104.38(17)
C20 P2 Ru1 106.87(12)
C7 P2 Ru1 118.24(12)
C13 P2 Ru1 115.21(12)
F3 P3 F4 94.9(5)
F3 P3 F1 175.4(4)
F4 P3 F1 88.3(5)
F3 P3 F2 87.5(5)
F4 P3 F2 177.5(4)
F1 P3 F2 89.3(4)
F3 P3 F5 91.6(3)
F4 P3 F5 89.3(2)
F1 P3 F5 91.8(3)
F2 P3 F5 91.5(2)
F3 P3 F6 90.5(3)
F4 P3 F6 91.07(19)
F1 P3 F6 86.0(2)
F2 P3 F6 88.11(18)
F5 P3 F6 177.8(2)
C6 C1 C2 120.4(5)
C6 C1 Ru1 70.7(3)
C2 C1 Ru1 72.6(3)
C3 C2 C1 118.6(5)
C3 C2 Ru1 72.0(2)
C1 C2 Ru1 70.9(2)
C4 C3 C2 122.0(4)
C4 C3 Ru1 72.6(2)
C2 C3 Ru1 72.2(2)
C3 C4 C5 119.0(4)
C3 C4 Ru1 71.8(2)
C5 C4 Ru1 69.6(2)
C6 C5 C4 120.5(4)
C6 C5 Ru1 71.7(3)
C4 C5 Ru1 73.8(2)
C5 C6 C1 119.4(4)
C5 C6 Ru1 71.6(2)
C1 C6 Ru1 72.5(3)
C8 C7 C12 119.4(4)
C8 C7 P2 120.6(3)
C12 C7 P2 119.9(3)
C7 C8 C9 119.5(4)
C10 C9 C8 120.2(4)
C9 C10 C11 120.5(4)
C10 C11 C12 119.7(5)
C11 C12 C7 120.6(4)
C18 C13 C14 118.9(3)
C18 C13 P2 121.9(3)
C14 C13 P2 119.1(3)
C15 C14 C13 120.4(4)
C16 C15 C14 119.8(4)
C17 C16 C15 120.8(4)
C16 C17 C18 119.4(4)
C13 C18 C17 120.7(3)
C21 C20 C19 123.8(3)
C21 C20 P2 116.4(2)
C19 C20 P2 119.6(3)
C20 C21 P1 116.8(3)
C23 C22 C27 121.9(3)
C23 C22 P1 122.7(3)
C27 C22 P1 115.4(2)
C22 C23 C24 118.6(3)
C25 C24 C23 119.9(3)
C24 C25 C26 121.5(3)
C25 C26 C27 120.3(3)
C26 C27 C22 117.7(3)
C26 C27 Pd1 122.9(2)
C22 C27 Pd1 119.4(2)
C29 C28 P1 127.3(2)
C29 C28 Pd1 79.62(18)
P1 C28 Pd1 106.25(14)
C28 C29 C31 120.2(3)
C28 C29 C30 122.1(3)
C31 C29 C30 114.7(3)
C28 C29 Pd1 64.06(16)
C31 C29 Pd1 113.5(2)
C30 C29 Pd1 109.2(2)
C32 C31 C36 117.6(3)
C32 C31 C29 116.4(3)
C36 C31 C29 125.8(3)
C33 C32 C31 121.9(3)
C34 C33 C32 120.3(3)
C33 C34 C35 118.9(3)
C34 C35 C36 122.5(3)
C35 C36 C31 118.8(3)
C35 C36 C37 116.0(3)
C31 C36 C37 125.2(3)
N1 C37 C36 115.6(3)
Cl4 C40 Cl3 113.0(16)
Cl3A C40A Cl4 119.4(13)
C40 Cl4 C40A 15.1(14)

loop_
_geom_bond_atom_site_label_1
_geom_bond_atom_site_label_2
_geom_bond_distance
Pd1 C27 2.011(3)
Pd1 C28 2.123(3)
Pd1 N1 2.211(3)
Pd1 Cl2 2.3207(10)
Pd1 C29 2.322(3)
Ru1 C5 2.208(4)
Ru1 C6 2.210(4)
Ru1 C1 2.232(4)
Ru1 C3 2.252(4)
Ru1 C2 2.254(4)
Ru1 C4 2.263(4)
Ru1 P1 2.2936(8)
Ru1 P2 2.2991(9)
Ru1 Cl1 2.4016(8)
N1 C38 1.484(5)
N1 C39 1.485(4)
N1 C37 1.488(5)
P1 C22 1.793(3)
P1 C21 1.811(3)
P1 C28 1.828(3)
P2 C20 1.818(3)
P2 C7 1.821(4)
P2 C13 1.830(3)
P3 F3 1.476(5)
P3 F4 1.501(4)
P3 F1 1.537(5)
P3 F2 1.542(4)
P3 F5 1.562(3)
P3 F6 1.598(3)
C1 C6 1.403(8)
C1 C2 1.405(8)
C2 C3 1.384(7)
C3 C4 1.381(7)
C4 C5 1.402(6)
C5 C6 1.392(8)
C7 C8 1.391(5)
C7 C12 1.393(6)
C8 C9 1.396(6)
C9 C10 1.377(7)
C10 C11 1.378(7)
C11 C12 1.383(6)
C13 C18 1.387(5)
C13 C14 1.396(5)
C14 C15 1.387(6)
C15 C16 1.378(7)
C16 C17 1.377(6)
C17 C18 1.396(5)
C19 C20 1.525(5)
C20 C21 1.313(5)
C22 C23 1.397(4)
C22 C27 1.402(5)
C23 C24 1.398(5)
C24 C25 1.369(6)
C25 C26 1.387(5)
C26 C27 1.398(5)
C28 C29 1.398(4)
C29 C31 1.510(4)
C29 C30 1.520(4)
C31 C32 1.406(4)
C31 C36 1.413(5)
C32 C33 1.385(5)
C33 C34 1.374(5)
C34 C35 1.379(5)
C35 C36 1.397(5)
C36 C37 1.507(5)
C40 Cl4 1.54(3)
C40 Cl3 1.707(18)
C40A Cl3A 1.73(3)
C40A Cl4 1.84(2)
